data_7059247
loop_
_publ_author_name
'Jiang, Wen-Xing'
'Liu, Wei-Xia'
'Wang, Chun-Li'
'Zhan, Shu-Zhong'
'Wu, Song-Ping'

_publ_section_title
;
 A bis(thiosemicarbazonato)-copper complex, a new catalyst for electro-
 and photo-reduction of CO2 to methanol
;
_journal_issue 7
_journal_name_full 'New Journal of Chemistry'
_journal_page_first 2721
_journal_page_last 2726
_journal_paper_doi 10.1039/C9NJ05672F
_journal_volume 44
_journal_year 2020
_chemical_formula_moiety 'C8 H15 Cu N6 S2'
_chemical_formula_sum 'C8 H15 Cu N6 S2'
_chemical_formula_weight 322.92
_chemical_name_systematic CuATSM
_space_group_crystal_system monoclinic
_space_group_IT_number 9
_space_group_name_Hall 'C -2yc'
_space_group_name_H-M_alt 'C 1 c 1'
_atom_sites_solution_hydrogens geom
_audit_block_doi 10.5517/ccdc.csd.cc24579w
_audit_creation_method SHELXL-2013
_audit_update_record
;
2019-12-11 deposited with the CCDC.	2020-01-21 downloaded from the CCDC.
;
_cell_angle_alpha 90
_cell_angle_beta 90.576(11)
_cell_angle_gamma 90
_cell_formula_units_Z 4
_cell_length_a 12.3838(17)
_cell_length_b 13.0495(13)
_cell_length_c 8.3122(9)
_cell_measurement_reflns_used 1148
_cell_measurement_temperature 293(2)
_cell_measurement_theta_max 25.1720
_cell_measurement_theta_min 3.9610
_cell_volume 1343.2(3)
_computing_cell_refinement 'Bruker SAINT'
_computing_data_collection 'Bruker APEX2'
_computing_data_reduction 'Bruker SAINT'
_computing_molecular_graphics 'Bruker SHELXTL'
_computing_publication_material 'Bruker SHELXTL'
_computing_structure_refinement 'SHELXL-2013 (Sheldrick, 2013)'
_computing_structure_solution 'SHELXL-2013 (Sheldrick, 2013)'
_diffrn_ambient_temperature 293(2)
_diffrn_measured_fraction_theta_full 0.968
_diffrn_measured_fraction_theta_max 0.980
_diffrn_measurement_device_type 'Bruker APEX-II CCD'
_diffrn_measurement_method '\f and \w scans'
_diffrn_radiation_type MoK\a
_diffrn_radiation_wavelength 0.71073
_diffrn_reflns_av_R_equivalents 0.0576
_diffrn_reflns_av_unetI/netI 0.0738
_diffrn_reflns_Laue_measured_fraction_full 0.968
_diffrn_reflns_Laue_measured_fraction_max 0.980
_diffrn_reflns_limit_h_max 10
_diffrn_reflns_limit_h_min -14
_diffrn_reflns_limit_k_max 15
_diffrn_reflns_limit_k_min -15
_diffrn_reflns_limit_l_max 9
_diffrn_reflns_limit_l_min -9
_diffrn_reflns_number 4486
_diffrn_reflns_point_group_measured_fraction_full 0.687
_diffrn_reflns_point_group_measured_fraction_max 0.695
_diffrn_reflns_theta_full 25.242
_diffrn_reflns_theta_max 25.015
_diffrn_reflns_theta_min 3.352
_diffrn_source 'fine-focus sealed X-ray tube'
_exptl_absorpt_coefficient_mu 1.925
_exptl_absorpt_correction_T_max 1.00000
_exptl_absorpt_correction_T_min 0.28188
_exptl_absorpt_correction_type multi-scan
_exptl_crystal_colour 'reddish brown'
_exptl_crystal_density_diffrn 1.597
_exptl_crystal_description block
_exptl_crystal_F_000 664
_exptl_crystal_size_max 0.2
_exptl_crystal_size_mid 0.2
_exptl_crystal_size_min 0.16
_refine_diff_density_max 0.452
_refine_diff_density_min -0.427
_refine_diff_density_rms 0.068
_refine_ls_abs_structure_details
;
 Classical Flack method preferred over Parsons because s.u. lower.
;
_refine_ls_abs_structure_Flack 0.19(8)
_refine_ls_extinction_method none
_refine_ls_goodness_of_fit_ref 0.992
_refine_ls_hydrogen_treatment constr
_refine_ls_matrix_type full
_refine_ls_number_parameters 154
_refine_ls_number_reflns 1661
_refine_ls_number_restraints 14
_refine_ls_restrained_S_all 0.988
_refine_ls_R_factor_all 0.0603
_refine_ls_R_factor_gt 0.0423
_refine_ls_shift/su_max 0.068
_refine_ls_shift/su_mean 0.010
_refine_ls_structure_factor_coef Fsqd
_refine_ls_weighting_details
;
 w=1/[\s^2^(Fo^2^)+(0.0116P)^2^]
 where P=(Fo^2^+2Fc^2^)/3
;
_refine_ls_weighting_scheme calc
_refine_ls_wR_factor_gt 0.0616
_refine_ls_wR_factor_ref 0.0676
_reflns_Friedel_coverage 0.415
_reflns_Friedel_fraction_full 0.404
_reflns_Friedel_fraction_max 0.409
_reflns_number_gt 1284
_reflns_number_total 1661
_reflns_threshold_expression 'I > 2\s(I)'
_cod_data_source_file c9nj05672f2.cif
_cod_data_source_block 1
_cod_depositor_comments
;Adding full bibliography for 7059247.cif.

 Adding full bibliography for 7059247.cif.
;
_cod_original_sg_symbol_H-M 'C c'
_cod_database_code 7059247
_shelx_space_group_comment
;
The symmetry employed for this shelxl refinement is uniquely defined
by the following loop, which should always be used as a source of
symmetry information in preference to the above space-group names.
They are only intended as comments.
;
_shelxl_version_number 2013-2

loop_
_space_group_symop_operation_xyz
'x, y, z'
'x, -y, z+1/2'
'x+1/2, y+1/2, z'
'x+1/2, -y+1/2, z+1/2'

loop_
_atom_site_label
_atom_site_type_symbol
_atom_site_fract_x
_atom_site_fract_y
_atom_site_fract_z
_atom_site_U_iso_or_equiv
_atom_site_adp_type
_atom_site_occupancy
_atom_site_site_symmetry_order
_atom_site_calc_flag
_atom_site_refinement_flags_posn
_atom_site_refinement_flags_adp
Cu1 Cu 0.9576(4) 0.07045(5) 0.3269(5) 0.0364(3) Uani 1 1 d . .
S2 S 0.8351(3) 0.1689(4) 0.2047(3) 0.0405(16) Uani 1 1 d . .
S1 S 1.0800(3) 0.1705(4) 0.4526(4) 0.0503(19) Uani 1 1 d . .
N2 N 0.8774(14) -0.0451(13) 0.2455(18) 0.038(4) Uani 1 1 d . .
N1 N 1.0420(14) -0.0435(13) 0.4256(17) 0.030(3) Uani 1 1 d . U
N4 N 0.7872(13) -0.0299(12) 0.1424(18) 0.038(4) Uani 1 1 d . .
H4A H 0.7521 -0.0795 0.0984 0.045 Uiso 1 1 calc R U
C5 C 1.1533(15) 0.0633(14) 0.5294(19) 0.032(5) Uani 1 1 d . .
C4 C 0.9064(15) -0.1315(14) 0.285(2) 0.036(5) Uani 1 1 d . .
C3 C 1.0041(14) -0.1382(13) 0.3853(19) 0.035(5) Uani 1 1 d . .
N3 N 1.1312(15) -0.0321(13) 0.5121(18) 0.046(5) Uani 1 1 d . .
C6 C 0.7616(18) 0.0694(15) 0.119(2) 0.046(6) Uani 1 1 d . .
N6 N 0.6805(14) 0.0877(13) 0.037(2) 0.058(5) Uani 1 1 d . .
H6A H 0.6650 0.1513 0.0220 0.070 Uiso 1 1 calc R U
N5 N 1.2465(13) 0.0904(12) 0.6207(16) 0.040(4) Uani 1 1 d . .
H5A H 1.2621 0.1540 0.6338 0.048 Uiso 1 1 calc R U
C2 C 0.8436(14) -0.2283(13) 0.2353(18) 0.039(4) Uani 1 1 d . U
H2A H 0.7825 -0.2092 0.1698 0.059 Uiso 1 1 calc R U
H2B H 0.8191 -0.2631 0.3298 0.059 Uiso 1 1 calc R U
H2C H 0.8898 -0.2728 0.1752 0.059 Uiso 1 1 calc R U
C1 C 1.0536(15) -0.2327(12) 0.445(2) 0.055(5) Uani 1 1 d . .
H1A H 1.1156 -0.2163 0.5101 0.082 Uiso 1 1 calc R U
H1B H 1.0756 -0.2740 0.3553 0.082 Uiso 1 1 calc R U
H1C H 1.0023 -0.2699 0.5079 0.082 Uiso 1 1 calc R U
C8 C 0.6071(18) 0.0125(13) -0.040(2) 0.057(6) Uani 1 1 d . .
H8A H 0.5505 0.0481 -0.0966 0.085 Uiso 1 1 calc R U
H8B H 0.5762 -0.0305 0.0411 0.085 Uiso 1 1 calc R U
H8C H 0.6469 -0.0288 -0.1143 0.085 Uiso 1 1 calc R U
C7 C 1.314(2) 0.0147(13) 0.691(2) 0.066(6) Uani 1 1 d . .
H7A H 1.3253 0.0297 0.8027 0.099 Uiso 1 1 calc R U
H7B H 1.3828 0.0147 0.6372 0.099 Uiso 1 1 calc R U
H7C H 1.2812 -0.0514 0.6794 0.099 Uiso 1 1 calc R U

loop_
_atom_site_aniso_label
_atom_site_aniso_U_11
_atom_site_aniso_U_22
_atom_site_aniso_U_33
_atom_site_aniso_U_23
_atom_site_aniso_U_13
_atom_site_aniso_U_12
Cu1 0.0411(6) 0.0243(4) 0.0438(5) 0.0025(13) -0.0039(4) 0.0045(16)
S2 0.049(5) 0.023(3) 0.050(3) 0.004(2) -0.009(3) 0.000(3)
S1 0.044(5) 0.036(3) 0.070(4) 0.003(3) -0.016(3) -0.007(3)
N2 0.042(7) 0.028(5) 0.045(6) 0.000(4) -0.009(4) -0.007(4)
N1 0.030(4) 0.030(4) 0.030(3) 0.0003(12) 0.0001(12) 0.0004(13)
N4 0.025(10) 0.025(9) 0.063(10) -0.006(7) -0.002(7) -0.020(7)
C5 0.026(11) 0.041(12) 0.029(9) 0.010(7) -0.017(8) 0.003(8)
C4 0.036(10) 0.020(8) 0.051(10) -0.004(6) 0.028(8) -0.016(7)
C3 0.042(11) 0.020(8) 0.042(8) 0.004(6) -0.017(8) -0.019(7)
N3 0.055(12) 0.035(9) 0.047(10) 0.004(7) -0.008(8) -0.009(8)
C6 0.049(14) 0.033(12) 0.056(12) 0.012(8) 0.020(10) 0.001(9)
N6 0.045(11) 0.037(9) 0.092(12) -0.009(8) -0.014(8) -0.009(8)
N5 0.034(8) 0.046(8) 0.039(7) -0.006(6) -0.019(6) -0.015(7)
C2 0.040(4) 0.037(4) 0.039(4) 0.000(2) -0.001(2) -0.001(2)
C1 0.050(9) 0.022(6) 0.092(11) 0.004(6) 0.023(8) 0.005(6)
C8 0.027(11) 0.063(12) 0.080(13) 0.024(9) -0.014(8) -0.018(9)
C7 0.065(15) 0.067(13) 0.065(12) 0.036(9) -0.022(10) -0.006(11)

loop_
_atom_type_symbol
_atom_type_description
_atom_type_scat_dispersion_real
_atom_type_scat_dispersion_imag
_atom_type_scat_source
C C 0.0033 0.0016 'International Tables Vol C Tables 4.2.6.8 and 6.1.1.4'
H H 0.0000 0.0000 'International Tables Vol C Tables 4.2.6.8 and 6.1.1.4'
N N 0.0061 0.0033 'International Tables Vol C Tables 4.2.6.8 and 6.1.1.4'
S S 0.1246 0.1234 'International Tables Vol C Tables 4.2.6.8 and 6.1.1.4'
Cu Cu 0.3201 1.2651 'International Tables Vol C Tables 4.2.6.8 and 6.1.1.4'

loop_
_geom_angle_atom_site_label_1
_geom_angle_atom_site_label_2
_geom_angle_atom_site_label_3
_geom_angle
N2 Cu1 N1 80.0(2)
N2 Cu1 S2 86.8(6)
N1 Cu1 S2 166.5(6)
N2 Cu1 S1 163.9(6)
N1 Cu1 S1 83.9(5)
S2 Cu1 S1 109.25(7)
C6 S2 Cu1 96.1(7)
C5 S1 Cu1 92.8(6)
C4 N2 N4 121.2(18)
C4 N2 Cu1 118.5(14)
N4 N2 Cu1 120.3(13)
N3 N1 C3 121.4(18)
N3 N1 Cu1 125.0(14)
C3 N1 Cu1 113.5(12)
C6 N4 N2 113.8(16)
N3 C5 N5 118.2(15)
N3 C5 S1 127.9(14)
N5 C5 S1 113.9(13)
N2 C4 C3 116(2)
N2 C4 C2 122.5(18)
C3 C4 C2 121.1(19)
N1 C3 C1 122.7(16)
N1 C3 C4 111.5(19)
C1 C3 C4 125.8(18)
C5 N3 N1 110.3(16)
N6 C6 N4 117.0(18)
N6 C6 S2 120.3(16)
N4 C6 S2 122.7(16)
C6 N6 C8 127.2(17)
C7 N5 C5 121.5(15)

loop_
_geom_bond_atom_site_label_1
_geom_bond_atom_site_label_2
_geom_bond_distance
Cu1 N2 1.925(16)
Cu1 N1 1.990(16)
Cu1 S2 2.226(6)
Cu1 S1 2.249(6)
S2 C6 1.73(2)
S1 C5 1.782(17)
N2 C4 1.23(3)
N2 N4 1.41(2)
N1 N3 1.32(2)
N1 C3 1.36(3)
N4 C6 1.35(2)
C5 N3 1.28(2)
C5 N5 1.42(2)
C4 C3 1.466(10)
C4 C2 1.54(2)
C3 C1 1.46(3)
C6 N6 1.23(2)
N6 C8 1.48(2)
N5 C7 1.42(2)
